data_1565552
loop_
_publ_author_name
'L\'opez Pl\'a, Jessica M.'
'Boudalis, Athanassios K.'
'Telser, Joshua'
'Raptis, Raphael G.'

_publ_section_title
;
 Chromium(III)-pyrazole complexes. X-Ray crystal structures, 1H NMR
 investigation of ligand fluxional behavior and EPR studies
;
_journal_name_full 'Inorganica Chimica Acta'
_journal_page_first 119299
_journal_paper_doi 10.1016/j.ica.2019.119299
_journal_volume 502
_journal_year 2020
_chemical_formula_moiety 'C9 H9 Cl3 Cr I2.98 N6'
_chemical_formula_sum 'C13 H17 Cl3 Cr I2.99 N6 O'
_chemical_formula_weight 810.47
_chemical_name_systematic trans-Cr(4-I-pz)3Cl3
_space_group_crystal_system triclinic
_space_group_IT_number 2
_space_group_name_Hall '-P 1'
_space_group_name_H-M_alt 'P -1'
_atom_sites_solution_hydrogens geom
_atom_sites_solution_primary dual
_cell_angle_alpha 78.787(2)
_cell_angle_beta 82.592(2)
_cell_angle_gamma 86.424(2)
_cell_formula_units_Z 2
_cell_length_a 9.5178(8)
_cell_length_b 10.6190(9)
_cell_length_c 12.6128(11)
_cell_measurement_reflns_used 6543
_cell_measurement_temperature 295(2)
_cell_measurement_theta_max 28.70
_cell_measurement_theta_min 2.97
_cell_volume 1239.09(18)
_computing_cell_refinement 'SAINT v8.37A (Bruker, 2015)'
_computing_data_reduction 'SAINT v8.37A (Bruker, 2015)'
_computing_molecular_graphics 'Olex2 (Dolomanov et al., 2009)'
_computing_publication_material 'Olex2 (Dolomanov et al., 2009)'
_computing_structure_refinement 'ShelXL (Sheldrick, 2015)'
_computing_structure_solution 'ShelXT (Sheldrick, 2015)'
_diffrn_ambient_temperature 295
_diffrn_measured_fraction_theta_full 0.996
_diffrn_measured_fraction_theta_max 0.991
_diffrn_measurement_device_type 'Bruker APEX-II CCD'
_diffrn_measurement_method '\f and \w scans'
_diffrn_radiation_type MoK\a
_diffrn_radiation_wavelength 0.71073
_diffrn_reflns_av_R_equivalents 0.0261
_diffrn_reflns_av_unetI/netI 0.0308
_diffrn_reflns_Laue_measured_fraction_full 0.996
_diffrn_reflns_Laue_measured_fraction_max 0.991
_diffrn_reflns_limit_h_max 12
_diffrn_reflns_limit_h_min -12
_diffrn_reflns_limit_k_max 14
_diffrn_reflns_limit_k_min -14
_diffrn_reflns_limit_l_max 16
_diffrn_reflns_limit_l_min -16
_diffrn_reflns_number 17118
_diffrn_reflns_point_group_measured_fraction_full 0.996
_diffrn_reflns_point_group_measured_fraction_max 0.991
_diffrn_reflns_theta_full 25.242
_diffrn_reflns_theta_max 28.39
_diffrn_reflns_theta_min 2.88
_diffrn_standards_number 0
_exptl_absorpt_coefficient_mu 4.519
_exptl_absorpt_correction_T_max 0.8915
_exptl_absorpt_correction_T_min 0.5928
_exptl_absorpt_correction_type multi-scan
_exptl_absorpt_process_details
'SADABS-2014/5 (Bruker,2014/5) was used for absorption correction. wR2(int) was 0.0789 before and 0.0385 after correction. The Ratio of minimum to maximum transmission is 0.6649. The \l/2 correction factor is 0.00150.'
_exptl_crystal_colour 'dark green'
_exptl_crystal_colour_modifier dark
_exptl_crystal_colour_primary green
_exptl_crystal_density_diffrn 2.172
_exptl_crystal_description Needle
_exptl_crystal_F_000 756
_exptl_crystal_size_max 0.259
_exptl_crystal_size_mid 0.094
_exptl_crystal_size_min 0.073
_refine_diff_density_max 0.733
_refine_diff_density_min -0.365
_refine_diff_density_rms 0.087
_refine_ls_extinction_coef .
_refine_ls_extinction_method none
_refine_ls_goodness_of_fit_ref 1.055
_refine_ls_hydrogen_treatment constr
_refine_ls_matrix_type full
_refine_ls_number_parameters 228
_refine_ls_number_reflns 6164
_refine_ls_number_restraints 0
_refine_ls_restrained_S_all 1.055
_refine_ls_R_factor_all 0.0555
_refine_ls_R_factor_gt 0.0363
_refine_ls_shift/su_max 0.001
_refine_ls_shift/su_mean 0.000
_refine_ls_structure_factor_coef Fsqd
_refine_ls_weighting_details 'w=1/[\s^2^(Fo^2^)+(0.0409P)^2^+0.7191P] where P=(Fo^2^+2Fc^2^)/3'
_refine_ls_weighting_scheme calc
_refine_ls_wR_factor_gt 0.0883
_refine_ls_wR_factor_ref 0.0951
_reflns_Friedel_coverage 0.000
_reflns_Friedel_fraction_full .
_reflns_Friedel_fraction_max .
_reflns_number_gt 4324
_reflns_number_total 6164
_reflns_threshold_expression 'I > 2\s(I)'
_cod_data_source_file ICA-2020-502-119299.cif
_cod_data_source_block jlp008_f_a
_cod_database_code 1565552
_shelx_space_group_comment
;
The symmetry employed for this shelxl refinement is uniquely defined
by the following loop, which should always be used as a source of
symmetry information in preference to the above space-group names.
They are only intended as comments.
;
_shelx_estimated_absorpt_t_max 0.734
_shelx_estimated_absorpt_t_min 0.387
_olex2_refinement_description
;
1. Fixed Uiso
 At 1.2 times of:
  All C(H) groups, All N(H) groups
2. Others
 Sof(I1)=Sof(I2)=Sof(I3)=FVAR(1)
 Sof(I1A)=Sof(I2A)=Sof(I3A)=FVAR(2)
3.a Aromatic/amide H refined with riding coordinates:
 N2(H2), N4(H4), N6(H6), C1(H1), C3(H3), C4(H4A), C6(H6A), C7(H7), C9(H9)
;
_olex2_submission_special_instructions 'No special instructions were received'

loop_
_space_group_symop_operation_xyz
'x, y, z'
'-x, -y, -z'

loop_
_atom_site_label
_atom_site_type_symbol
_atom_site_fract_x
_atom_site_fract_y
_atom_site_fract_z
_atom_site_U_iso_or_equiv
_atom_site_adp_type
_atom_site_occupancy
_atom_site_site_symmetry_order
_atom_site_calc_flag
_atom_site_refinement_flags_posn
_atom_site_refinement_flags_adp
_atom_site_refinement_flags_occupancy
_atom_site_disorder_assembly
_atom_site_disorder_group
Cr1 Cr 0.27593(5) 0.53979(4) 0.82881(4) 0.03585(15) Uani 1 1 d . . . . .
Cl1 Cl 0.08669(9) 0.41443(8) 0.82708(7) 0.0438(2) Uani 1 1 d . . . . .
Cl2 Cl 0.24932(9) 0.49940(9) 1.01672(7) 0.0488(2) Uani 1 1 d . . . . .
Cl3 Cl 0.46810(9) 0.66538(8) 0.82184(8) 0.0480(2) Uani 1 1 d . . . . .
N1 N 0.3003(3) 0.5794(3) 0.6590(2) 0.0452(7) Uani 1 1 d . . . . .
N2 N 0.4105(4) 0.6373(4) 0.5962(3) 0.0742(11) Uani 1 1 d . . . . .
H2 H 0.482923 0.661104 0.620521 0.089 Uiso 1 1 calc R . . . .
N3 N 0.4111(3) 0.3804(3) 0.8309(2) 0.0414(6) Uani 1 1 d . . . . .
N4 N 0.5267(3) 0.3639(3) 0.8836(2) 0.0456(7) Uani 1 1 d . . . . .
H4 H 0.560456 0.423741 0.908906 0.055 Uiso 1 1 calc R . . . .
N5 N 0.1367(3) 0.6965(3) 0.8308(2) 0.0428(7) Uani 1 1 d . . . . .
N6 N 0.0022(3) 0.6859(3) 0.8768(3) 0.0502(8) Uani 1 1 d . . . . .
H6 H -0.039494 0.614195 0.898223 0.060 Uiso 1 1 calc R . . . .
C1 C 0.2161(4) 0.5586(4) 0.5894(3) 0.0585(10) Uani 1 1 d . . . . .
H1 H 0.130627 0.517514 0.609819 0.070 Uiso 1 1 calc R . . . .
C2 C 0.2684(4) 0.6036(5) 0.4852(3) 0.0626(11) Uani 1 1 d . . . . .
C3 C 0.3943(5) 0.6535(6) 0.4921(4) 0.0896(18) Uani 1 1 d . . . . .
H3 H 0.457391 0.691981 0.434043 0.108 Uiso 1 1 calc R . . . .
C4 C 0.3971(4) 0.2668(3) 0.8047(3) 0.0465(8) Uani 1 1 d . . . . .
H4A H 0.325512 0.248411 0.766983 0.056 Uiso 1 1 calc R . . . .
C5 C 0.5016(4) 0.1803(3) 0.8404(3) 0.0500(9) Uani 1 1 d . . . . .
C6 C 0.5830(4) 0.2459(4) 0.8925(3) 0.0517(9) Uani 1 1 d . . . . .
H6A H 0.661890 0.213686 0.927107 0.062 Uiso 1 1 calc R . . . .
C7 C 0.1581(4) 0.8222(3) 0.8097(3) 0.0524(9) Uani 1 1 d . . . . .
H7 H 0.243146 0.858778 0.777420 0.063 Uiso 1 1 calc R . . . .
C8 C 0.0386(4) 0.8905(3) 0.8419(4) 0.0566(10) Uani 1 1 d . . . . .
C9 C -0.0592(4) 0.8007(4) 0.8854(4) 0.0599(10) Uani 1 1 d . . . . .
H9 H -0.151638 0.816326 0.915444 0.072 Uiso 1 1 calc R . . . .
I1 I 0.17686(16) 0.59175(11) 0.34396(12) 0.0739(4) Uani 0.664(7) 1 d . . P A 2
I2 I 0.5164(3) -0.0148(2) 0.83313(17) 0.0680(3) Uani 0.664(7) 1 d . . P A 2
I3 I 0.0269(3) 1.08689(17) 0.84230(17) 0.0780(4) Uani 0.664(7) 1 d . . P A 2
I1A I 0.1724(5) 0.6220(9) 0.3546(4) 0.178(2) Uani 0.330(7) 1 d . . P A 3
I2A I 0.5374(7) 0.0004(5) 0.8140(6) 0.1024(16) Uani 0.330(7) 1 d . . P A 3
I3A I -0.0051(5) 1.0826(4) 0.8079(7) 0.1012(13) Uani 0.330(7) 1 d . . P A 3

loop_
_atom_site_aniso_label
_atom_site_aniso_U_11
_atom_site_aniso_U_22
_atom_site_aniso_U_33
_atom_site_aniso_U_23
_atom_site_aniso_U_13
_atom_site_aniso_U_12
Cr1 0.0381(3) 0.0255(2) 0.0459(3) -0.0084(2) -0.0075(2) -0.0060(2)
Cl1 0.0432(5) 0.0351(4) 0.0557(5) -0.0102(4) -0.0086(4) -0.0109(3)
Cl2 0.0447(5) 0.0544(5) 0.0500(5) -0.0120(4) -0.0075(4) -0.0122(4)
Cl3 0.0428(5) 0.0352(4) 0.0690(6) -0.0099(4) -0.0124(4) -0.0108(3)
N1 0.0394(16) 0.0472(17) 0.0486(17) -0.0051(14) -0.0051(13) -0.0116(13)
N2 0.049(2) 0.111(3) 0.063(2) -0.008(2) -0.0030(16) -0.039(2)
N3 0.0393(15) 0.0340(14) 0.0545(18) -0.0141(13) -0.0090(13) -0.0038(11)
N4 0.0385(16) 0.0406(16) 0.064(2) -0.0196(14) -0.0119(14) -0.0041(12)
N5 0.0372(15) 0.0338(14) 0.0574(18) -0.0070(13) -0.0067(13) -0.0047(12)
N6 0.0460(17) 0.0345(15) 0.068(2) -0.0044(14) -0.0047(15) -0.0046(13)
C1 0.051(2) 0.074(3) 0.052(2) -0.003(2) -0.0123(18) -0.020(2)
C2 0.058(2) 0.077(3) 0.049(2) -0.001(2) -0.0051(18) -0.017(2)
C3 0.076(3) 0.134(5) 0.053(3) 0.005(3) 0.000(2) -0.045(3)
C4 0.049(2) 0.0408(19) 0.056(2) -0.0212(17) -0.0100(17) -0.0037(16)
C5 0.055(2) 0.0311(17) 0.067(3) -0.0150(17) -0.0102(18) 0.0013(15)
C6 0.046(2) 0.043(2) 0.068(3) -0.0143(18) -0.0138(18) 0.0066(16)
C7 0.053(2) 0.0287(17) 0.072(3) -0.0012(17) -0.0041(19) -0.0070(16)
C8 0.058(2) 0.0324(18) 0.077(3) -0.0088(18) -0.006(2) 0.0016(17)
C9 0.049(2) 0.046(2) 0.080(3) -0.007(2) 0.000(2) 0.0028(17)
I1 0.0843(6) 0.0914(9) 0.0460(5) 0.0002(3) -0.0183(4) -0.0228(4)
I2 0.0826(7) 0.0319(4) 0.0949(7) -0.0187(4) -0.0223(5) 0.0011(4)
I3 0.0882(9) 0.0299(3) 0.1124(8) -0.0144(4) 0.0005(5) 0.0022(4)
I1A 0.145(3) 0.335(6) 0.0523(12) 0.016(2) -0.0358(13) -0.104(3)
I2A 0.0885(18) 0.0419(15) 0.191(4) -0.052(2) -0.030(2) 0.0132(13)
I3A 0.0937(18) 0.0321(7) 0.170(4) -0.0122(14) -0.0009(17) 0.0084(9)

loop_
_atom_type_symbol
_atom_type_description
_atom_type_scat_dispersion_real
_atom_type_scat_dispersion_imag
_atom_type_scat_source
C C 0.0033 0.0016 'International Tables Vol C Tables 4.2.6.8 and 6.1.1.4'
H H 0.0000 0.0000 'International Tables Vol C Tables 4.2.6.8 and 6.1.1.4'
Cl Cl 0.1484 0.1585 'International Tables Vol C Tables 4.2.6.8 and 6.1.1.4'
Cr Cr 0.3209 0.6236 'International Tables Vol C Tables 4.2.6.8 and 6.1.1.4'
I I -0.4742 1.8119 'International Tables Vol C Tables 4.2.6.8 and 6.1.1.4'
N N 0.0061 0.0033 'International Tables Vol C Tables 4.2.6.8 and 6.1.1.4'
O O 0.0106 0.0060 'International Tables Vol C Tables 4.2.6.8 and 6.1.1.4'

loop_
_geom_angle_atom_site_label_1
_geom_angle_atom_site_label_2
_geom_angle_atom_site_label_3
_geom_angle
_geom_angle_site_symmetry_1
_geom_angle_site_symmetry_3
Cl1 Cr1 Cl3 177.29(4) . .
Cl2 Cr1 Cl1 91.26(4) . .
Cl2 Cr1 Cl3 91.40(4) . .
N1 Cr1 Cl1 89.38(8) . .
N1 Cr1 Cl2 179.07(8) . .
N1 Cr1 Cl3 87.97(8) . .
N3 Cr1 Cl1 89.89(8) . .
N3 Cr1 Cl2 89.23(9) . .
N3 Cr1 Cl3 89.58(8) . .
N3 Cr1 N1 91.45(12) . .
N3 Cr1 N5 178.26(11) . .
N5 Cr1 Cl1 89.07(8) . .
N5 Cr1 Cl2 89.41(9) . .
N5 Cr1 Cl3 91.53(8) . .
N5 Cr1 N1 89.93(12) . .
N2 N1 Cr1 125.1(2) . .
C1 N1 Cr1 130.6(2) . .
C1 N1 N2 104.2(3) . .
N1 N2 H2 124.3 . .
C3 N2 N1 111.5(3) . .
C3 N2 H2 124.3 . .
N4 N3 Cr1 122.7(2) . .
C4 N3 Cr1 131.8(2) . .
C4 N3 N4 104.3(3) . .
N3 N4 H4 123.6 . .
C6 N4 N3 112.8(3) . .
C6 N4 H4 123.6 . .
N6 N5 Cr1 122.5(2) . .
C7 N5 Cr1 131.5(2) . .
C7 N5 N6 104.9(3) . .
N5 N6 H6 124.3 . .
C9 N6 N5 111.4(3) . .
C9 N6 H6 124.3 . .
N1 C1 H1 123.9 . .
N1 C1 C2 112.2(3) . .
C2 C1 H1 123.9 . .
C1 C2 C3 104.6(4) . .
C1 C2 I1 127.1(3) . .
C1 C2 I1A 128.1(3) . .
C3 C2 I1 128.2(3) . .
C3 C2 I1A 126.5(4) . .
N2 C3 C2 107.5(4) . .
N2 C3 H3 126.3 . .
C2 C3 H3 126.3 . .
N3 C4 H4A 124.3 . .
N3 C4 C5 111.3(3) . .
C5 C4 H4A 124.3 . .
C4 C5 C6 105.3(3) . .
C4 C5 I2 126.4(3) . .
C4 C5 I2A 127.6(3) . .
C6 C5 I2 127.9(3) . .
C6 C5 I2A 126.9(3) . .
N4 C6 C5 106.2(3) . .
N4 C6 H6A 126.9 . .
C5 C6 H6A 126.9 . .
N5 C7 H7 124.4 . .
N5 C7 C8 111.2(3) . .
C8 C7 H7 124.4 . .
C7 C8 I3 125.2(3) . .
C7 C8 I3A 129.2(3) . .
C9 C8 C7 105.2(3) . .
C9 C8 I3 129.0(3) . .
C9 C8 I3A 124.6(3) . .
N6 C9 C8 107.3(4) . .
N6 C9 H9 126.4 . .
C8 C9 H9 126.4 . .

loop_
_geom_bond_atom_site_label_1
_geom_bond_atom_site_label_2
_geom_bond_distance
_geom_bond_site_symmetry_2
Cr1 Cl1 2.3103(9) .
Cr1 Cl2 2.3083(11) .
Cr1 Cl3 2.3127(9) .
Cr1 N1 2.086(3) .
Cr1 N3 2.059(3) .
Cr1 N5 2.064(3) .
N1 N2 1.336(4) .
N1 C1 1.319(5) .
N2 H2 0.8600 .
N2 C3 1.318(6) .
N3 N4 1.342(4) .
N3 C4 1.330(4) .
N4 H4 0.8600 .
N4 C6 1.322(5) .
N5 N6 1.338(4) .
N5 C7 1.332(4) .
N6 H6 0.8600 .
N6 C9 1.336(5) .
C1 H1 0.9300 .
C1 C2 1.349(5) .
C2 C3 1.360(6) .
C2 I1 2.109(4) .
C2 I1A 1.956(6) .
C3 H3 0.9300 .
C4 H4A 0.9300 .
C4 C5 1.370(5) .
C5 C6 1.376(5) .
C5 I2 2.087(4) .
C5 I2A 2.004(6) .
C6 H6A 0.9300 .
C7 H7 0.9300 .
C7 C8 1.370(5) .
C8 C9 1.361(5) .
C8 I3 2.082(4) .
C8 I3A 2.029(5) .
C9 H9 0.9300 .

loop_
_smtbx_masks_void_nr
_smtbx_masks_void_average_x
_smtbx_masks_void_average_y
_smtbx_masks_void_average_z
_smtbx_masks_void_volume
_smtbx_masks_void_count_electrons
1 -0.618 0.000 0.500 312.4 69.1
